data_2226122
loop_
_publ_author_name
'Kannan, M.'
'Ramkumar, V.'
'Dhamodharan, R.'

_publ_section_title
;
 2,4,6-Trimethyl-3,5-bis[(phenylcarbonothioyl)sulfanylmethyl]benzyl
 benzenecarbodithioate
;
_journal_coeditor_code HB5411
_journal_issue 6
_journal_name_full 'Acta Crystallographica Section E'
_journal_page_first o1382
_journal_paper_doi 10.1107/S1600536810016028
_journal_volume 66
_journal_year 2010
_chemical_formula_iupac 'C33 H30 S6'
_chemical_formula_moiety 'C33 H30 S6'
_chemical_formula_sum 'C33 H30 S6'
_chemical_formula_weight 618.93
_chemical_name_systematic
;
2,4,6-Trimethyl-3,5-bis[(phenylcarbonothioyl)sulfanylmethyl]benzyl
benzenecarbodithioate
;
_space_group_IT_number 14
_symmetry_cell_setting monoclinic
_symmetry_space_group_name_Hall '-P 2yn'
_symmetry_space_group_name_H-M 'P 1 21/n 1'
_atom_sites_solution_hydrogens geom
_atom_sites_solution_primary direct
_atom_sites_solution_secondary difmap
_audit_creation_method SHELXL-97
_cell_angle_alpha 90.00
_cell_angle_beta 94.819(2)
_cell_angle_gamma 90.00
_cell_formula_units_Z 4
_cell_length_a 9.5698(3)
_cell_length_b 21.7668(10)
_cell_length_c 15.3823(8)
_cell_measurement_reflns_used 4990
_cell_measurement_temperature 298(2)
_cell_measurement_theta_max 22.82
_cell_measurement_theta_min 2.66
_cell_volume 3192.9(2)
_computing_cell_refinement 'APEX2 and SAINT (Bruker, 2004)'
_computing_data_collection 'APEX2 (Bruker, 2004)'
_computing_data_reduction 'SAINT-Plus and XPREP (Bruker, 2004)'
_computing_molecular_graphics 'ORTEP-3 (Farrugia, 1997)'
_computing_publication_material 'SHELXL97 (Sheldrick, 2008)'
_computing_structure_refinement 'SHELXL97 (Sheldrick, 2008)'
_computing_structure_solution 'SHELXS97 (Sheldrick, 2008)'
_diffrn_ambient_temperature 298(2)
_diffrn_measured_fraction_theta_full 0.991
_diffrn_measured_fraction_theta_max 0.978
_diffrn_measurement_device_type 'Bruker APEXII CCD'
_diffrn_measurement_method 'phi and omega scans'
_diffrn_radiation_monochromator graphite
_diffrn_radiation_source 'fine-focus sealed tube'
_diffrn_radiation_type MoK\a
_diffrn_radiation_wavelength 0.71073
_diffrn_reflns_av_R_equivalents 0.0348
_diffrn_reflns_av_sigmaI/netI 0.0542
_diffrn_reflns_limit_h_max 12
_diffrn_reflns_limit_h_min -9
_diffrn_reflns_limit_k_max 29
_diffrn_reflns_limit_k_min -29
_diffrn_reflns_limit_l_max 20
_diffrn_reflns_limit_l_min -20
_diffrn_reflns_number 23638
_diffrn_reflns_theta_full 25.00
_diffrn_reflns_theta_max 28.30
_diffrn_reflns_theta_min 2.30
_exptl_absorpt_coefficient_mu 0.450
_exptl_absorpt_correction_T_max 0.915
_exptl_absorpt_correction_T_min 0.841
_exptl_absorpt_correction_type multi-scan
_exptl_absorpt_process_details '(SADABS; Bruker, 1999)'
_exptl_crystal_colour red
_exptl_crystal_density_diffrn 1.288
_exptl_crystal_density_method 'not measured'
_exptl_crystal_description block
_exptl_crystal_F_000 1296
_exptl_crystal_size_max 0.40
_exptl_crystal_size_mid 0.22
_exptl_crystal_size_min 0.20
_refine_diff_density_max 0.678
_refine_diff_density_min -0.430
_refine_ls_extinction_method none
_refine_ls_goodness_of_fit_ref 1.011
_refine_ls_hydrogen_treatment constr
_refine_ls_matrix_type full
_refine_ls_number_parameters 363
_refine_ls_number_reflns 7773
_refine_ls_number_restraints 1
_refine_ls_restrained_S_all 1.011
_refine_ls_R_factor_all 0.1445
_refine_ls_R_factor_gt 0.0587
_refine_ls_shift/su_max 0.000
_refine_ls_shift/su_mean 0.000
_refine_ls_structure_factor_coef Fsqd
_refine_ls_weighting_details 'calc w=1/[\s^2^(Fo^2^)+(0.0749P)^2^+1.3743P] where P=(Fo^2^+2Fc^2^)/3'
_refine_ls_weighting_scheme calc
_refine_ls_wR_factor_gt 0.1434
_refine_ls_wR_factor_ref 0.1879
_reflns_number_gt 3544
_reflns_number_total 7773
_reflns_threshold_expression I>2\s(I)
_cod_data_source_file hb5411.cif
_cod_data_source_block I
_cod_depositor_comments
;
The following automatic conversions were performed:
'_symmetry_cell_setting' value 'Monoclinic' changed to 'monoclinic'
according to '/home/saulius/struct/CIF-dictionaries/cif_core.dic'
dictionary named 'cif_core.dic' version 2.4.1 from 2010-06-29.

Automatic conversion script
Id: cif_fix_enum 1527 2010-12-29 10:47:43Z saulius 
;
_cod_original_sg_symbol_H-M 'P 21/n'
_cod_database_code 2226122
_cod_database_fobs_code 2226122

loop_
_symmetry_equiv_pos_as_xyz
'x, y, z'
'-x+1/2, y+1/2, -z+1/2'
'-x, -y, -z'
'x-1/2, -y-1/2, z-1/2'

loop_
_atom_site_type_symbol
_atom_site_label
_atom_site_fract_x
_atom_site_fract_y
_atom_site_fract_z
_atom_site_U_iso_or_equiv
_atom_site_adp_type
_atom_site_calc_flag
_atom_site_refinement_flags
_atom_site_occupancy
_atom_site_disorder_assembly
_atom_site_disorder_group
C C1 0.1544(3) 0.05751(14) 0.5508(3) 0.0658(9) Uani d . 1 . .
C C2 0.0778(3) 0.07500(14) 0.4741(2) 0.0612(9) Uani d . 1 . .
C C3 -0.0514(3) 0.10408(14) 0.4769(2) 0.0623(9) Uani d . 1 . .
C C4 -0.1075(3) 0.11213(14) 0.5571(3) 0.0684(10) Uani d . 1 . .
C C5 -0.0318(4) 0.09496(16) 0.6348(3) 0.0717(10) Uani d . 1 . .
C C6 0.0991(4) 0.06642(15) 0.6311(3) 0.0712(10) Uani d . 1 . .
C C7 0.2994(4) 0.02961(17) 0.5468(3) 0.0886(12) Uani d . 1 . .
H H7A 0.2905 -0.0117 0.5251 0.133 Uiso calc R 1 . .
H H7B 0.3473 0.0292 0.6042 0.133 Uiso calc R 1 . .
H H7C 0.3519 0.0537 0.5086 0.133 Uiso calc R 1 . .
C C8 -0.1286(4) 0.12723(19) 0.3935(3) 0.0865(12) Uani d . 1 . .
H H8A -0.0620 0.1409 0.3543 0.130 Uiso calc R 1 . .
H H8B -0.1883 0.1608 0.4065 0.130 Uiso calc R 1 . .
H H8C -0.1844 0.0947 0.3666 0.130 Uiso calc R 1 . .
C C9 -0.0902(5) 0.1067(2) 0.7219(3) 0.1069(15) Uani d . 1 . .
H H9A -0.1512 0.1418 0.7171 0.160 Uiso calc R 1 . .
H H9B -0.0144 0.1144 0.7654 0.160 Uiso calc R 1 . .
H H9C -0.1419 0.0714 0.7382 0.160 Uiso calc R 1 . .
C C10 0.1363(4) 0.06230(16) 0.3885(3) 0.0755(10) Uani d . 1 . .
H H10A 0.0602 0.0549 0.3440 0.091 Uiso calc R 1 . .
H H10B 0.1946 0.0258 0.3935 0.091 Uiso calc R 1 . .
C C11 0.3706(3) 0.09594(16) 0.3015(2) 0.0672(9) Uani d . 1 . .
C C12 0.4644(3) 0.14406(16) 0.2717(3) 0.0691(10) Uani d . 1 . .
C C13 0.5167(5) 0.1390(2) 0.1906(3) 0.0962(13) Uani d . 1 . .
H H13 0.4962 0.1044 0.1565 0.115 Uiso calc R 1 . .
C C14 0.5993(5) 0.1852(3) 0.1602(4) 0.1174(18) Uani d . 1 . .
H H14 0.6318 0.1821 0.1051 0.141 Uiso calc R 1 . .
C C15 0.6332(5) 0.2353(2) 0.2109(5) 0.1130(18) Uani d . 1 . .
H H15 0.6887 0.2663 0.1902 0.136 Uiso calc R 1 . .
C C16 0.5863(4) 0.2402(2) 0.2916(4) 0.0965(13) Uani d . 1 . .
H H16 0.6121 0.2739 0.3264 0.116 Uiso calc R 1 . .
C C17 0.5010(4) 0.19564(18) 0.3221(3) 0.0792(11) Uani d . 1 . .
H H17 0.4676 0.2000 0.3768 0.095 Uiso calc R 1 . .
C C18 -0.2524(4) 0.13992(16) 0.5593(3) 0.0835(12) Uani d . 1 . .
H H18A -0.2991 0.1225 0.6071 0.100 Uiso calc R 1 . .
H H18B -0.3084 0.1309 0.5052 0.100 Uiso calc R 1 . .
C C19 -0.4041(3) 0.24648(15) 0.5844(2) 0.0612(8) Uani d . 1 . .
C C20 -0.4158(4) 0.31403(16) 0.5938(2) 0.0637(9) Uani d . 1 . .
C C21 -0.3297(5) 0.35393(19) 0.5555(4) 0.1077(16) Uani d . 1 . .
H H21 -0.2596 0.3391 0.5228 0.129 Uiso calc R 1 . .
C C22 -0.3475(6) 0.4169(2) 0.5657(4) 0.131(2) Uani d . 1 . .
H H22 -0.2877 0.4438 0.5400 0.158 Uiso calc R 1 . .
C C23 -0.4486(6) 0.4397(2) 0.6115(4) 0.1091(15) Uani d . 1 . .
H H23 -0.4598 0.4819 0.6168 0.131 Uiso calc R 1 . .
C C24 -0.5334(5) 0.4008(2) 0.6498(3) 0.0922(13) Uani d . 1 . .
H H24 -0.6029 0.4164 0.6825 0.111 Uiso calc R 1 . .
C C25 -0.5189(4) 0.33840(18) 0.6414(2) 0.0745(10) Uani d . 1 . .
H H25 -0.5791 0.3122 0.6681 0.089 Uiso calc R 1 . .
C C26 0.1786(5) 0.04527(17) 0.7143(3) 0.0897(12) Uani d . 1 A .
H H26A 0.2269 0.0070 0.7046 0.108 Uiso calc R 1 . .
H H26B 0.1146 0.0386 0.7591 0.108 Uiso calc R 1 . .
C C27 0.3891(4) 0.07623(15) 0.8423(2) 0.0657(9) Uani d . 1 A .
C C28 0.5103(4) 0.11464(17) 0.8736(2) 0.0734(10) Uani d . 1 . .
C C29 0.541(2) 0.1707(9) 0.8418(17) 0.106(4) Uani d P 0.444(13) A 1
H H29 0.4751 0.1884 0.8014 0.127 Uiso calc PR 0.444(13) A 1
C C30 0.659(2) 0.2029(9) 0.8639(16) 0.126(5) Uani d P 0.444(13) A 1
H H30 0.6787 0.2388 0.8344 0.152 Uiso calc PR 0.444(13) A 1
C C29A 0.4891(16) 0.1805(7) 0.8748(12) 0.106(4) Uani d P 0.559(13) A 2
H H29A 0.4036 0.1981 0.8556 0.127 Uiso calc PR 0.559(13) A 2
C C30A 0.6036(18) 0.2161(8) 0.9062(11) 0.126(5) Uani d P 0.559(13) A 2
H H30A 0.5950 0.2582 0.9144 0.152 Uiso calc PR 0.559(13) A 2
C C31 0.7455(8) 0.1828(4) 0.9268(4) 0.150(3) Uani d . 1 . .
H H31 0.8059 0.2089 0.9596 0.180 Uiso calc R 1 A 1
C C32 0.7429(6) 0.1233(3) 0.9417(3) 0.1197(18) Uani d . 1 A .
H H32 0.8207 0.1043 0.9704 0.144 Uiso calc R 1 . .
C C33 0.6275(5) 0.0890(2) 0.9155(3) 0.0947(13) Uani d . 1 A .
H H33 0.6288 0.0470 0.9264 0.114 Uiso calc R 1 . .
S S1 0.23941(10) 0.12712(4) 0.35723(8) 0.0838(3) Uani d . 1 . .
S S2 0.39012(14) 0.02285(5) 0.28250(9) 0.1074(4) Uani d . 1 . .
S S3 -0.23485(10) 0.22221(5) 0.57331(10) 0.0997(4) Uani d . 1 . .
S S4 -0.53785(10) 0.19992(5) 0.58348(8) 0.0873(4) Uani d . 1 . .
S S5 0.30387(13) 0.10484(5) 0.74795(8) 0.0999(4) Uani d . 1 . .
S S6 0.34802(13) 0.01222(5) 0.88751(8) 0.0956(4) Uani d . 1 . .

loop_
_atom_site_aniso_label
_atom_site_aniso_U_11
_atom_site_aniso_U_22
_atom_site_aniso_U_33
_atom_site_aniso_U_12
_atom_site_aniso_U_13
_atom_site_aniso_U_23
C1 0.0529(19) 0.0435(17) 0.102(3) -0.0026(15) 0.012(2) 0.0022(18)
C2 0.0537(19) 0.0422(16) 0.089(3) -0.0039(14) 0.0129(18) -0.0020(16)
C3 0.0524(18) 0.0427(16) 0.092(3) -0.0024(14) 0.0092(18) -0.0004(17)
C4 0.056(2) 0.0477(18) 0.104(3) -0.0036(15) 0.018(2) -0.0068(19)
C5 0.072(2) 0.056(2) 0.089(3) -0.0163(18) 0.021(2) -0.0066(19)
C6 0.068(2) 0.0529(19) 0.091(3) -0.0124(17) -0.002(2) 0.0078(19)
C7 0.063(2) 0.063(2) 0.138(4) 0.0059(18) 0.002(2) 0.006(2)
C8 0.074(2) 0.076(2) 0.108(3) 0.010(2) 0.004(2) 0.003(2)
C9 0.116(4) 0.102(3) 0.108(4) -0.026(3) 0.037(3) -0.016(3)
C10 0.073(2) 0.0525(19) 0.104(3) -0.0045(17) 0.026(2) -0.0056(19)
C11 0.062(2) 0.060(2) 0.081(3) 0.0077(17) 0.0129(18) -0.0047(18)
C12 0.0562(19) 0.063(2) 0.090(3) 0.0115(17) 0.0190(19) 0.0035(19)
C13 0.100(3) 0.086(3) 0.108(3) 0.009(2) 0.042(3) -0.002(3)
C14 0.114(4) 0.114(4) 0.134(5) 0.018(3) 0.071(3) 0.025(4)
C15 0.082(3) 0.087(3) 0.175(6) 0.005(3) 0.047(3) 0.028(4)
C16 0.072(3) 0.081(3) 0.140(4) -0.009(2) 0.024(3) 0.002(3)
C17 0.065(2) 0.078(3) 0.096(3) -0.001(2) 0.015(2) 0.000(2)
C18 0.059(2) 0.059(2) 0.136(4) -0.0014(17) 0.028(2) -0.018(2)
C19 0.0589(19) 0.064(2) 0.063(2) 0.0018(16) 0.0155(15) -0.0032(16)
C20 0.066(2) 0.062(2) 0.065(2) 0.0060(17) 0.0104(17) -0.0004(17)
C21 0.118(4) 0.069(3) 0.145(4) -0.009(2) 0.064(3) -0.011(3)
C22 0.161(5) 0.070(3) 0.173(6) -0.017(3) 0.072(4) 0.000(3)
C23 0.141(4) 0.069(3) 0.117(4) 0.016(3) 0.015(3) -0.016(3)
C24 0.103(3) 0.089(3) 0.085(3) 0.034(3) 0.009(2) -0.011(2)
C25 0.076(2) 0.080(3) 0.068(2) 0.019(2) 0.0104(18) -0.0026(19)
C26 0.100(3) 0.060(2) 0.107(3) -0.026(2) -0.006(2) 0.014(2)
C27 0.083(2) 0.0506(18) 0.066(2) 0.0023(17) 0.0209(18) -0.0040(16)
C28 0.091(3) 0.061(2) 0.067(2) -0.008(2) 0.001(2) 0.0029(18)
C29 0.087(9) 0.062(5) 0.164(14) -0.009(6) -0.016(7) 0.005(7)
C30 0.138(12) 0.085(7) 0.151(14) -0.043(7) -0.015(8) 0.009(7)
C29A 0.087(9) 0.062(5) 0.164(14) -0.009(6) -0.016(7) 0.005(7)
C30A 0.138(12) 0.085(7) 0.151(14) -0.043(7) -0.015(8) 0.009(7)
C31 0.156(6) 0.179(7) 0.108(5) -0.087(6) -0.029(4) 0.010(4)
C32 0.106(4) 0.160(6) 0.087(4) -0.018(4) -0.020(3) -0.005(4)
C33 0.106(3) 0.094(3) 0.081(3) -0.002(3) -0.011(3) -0.002(2)
S1 0.0767(6) 0.0507(5) 0.1303(9) 0.0011(4) 0.0448(6) -0.0054(5)
S2 0.1203(9) 0.0640(6) 0.1464(11) 0.0082(6) 0.0606(8) -0.0146(7)
S3 0.0552(6) 0.0626(6) 0.1851(13) -0.0040(4) 0.0333(6) -0.0255(7)
S4 0.0607(6) 0.0743(6) 0.1307(10) -0.0039(5) 0.0304(6) 0.0019(6)
S5 0.1170(9) 0.0645(6) 0.1114(9) -0.0320(6) -0.0304(7) 0.0302(6)
S6 0.1257(9) 0.0739(7) 0.0882(8) -0.0192(6) 0.0141(7) 0.0241(6)

loop_
_atom_type_symbol
_atom_type_description
_atom_type_scat_dispersion_real
_atom_type_scat_dispersion_imag
_atom_type_scat_source
C C 0.0033 0.0016 'International Tables Vol C Tables 4.2.6.8 and 6.1.1.4'
H H 0.0000 0.0000 'International Tables Vol C Tables 4.2.6.8 and 6.1.1.4'
S S 0.1246 0.1234 'International Tables Vol C Tables 4.2.6.8 and 6.1.1.4'

loop_
_geom_angle_atom_site_label_1
_geom_angle_atom_site_label_2
_geom_angle_atom_site_label_3
_geom_angle_site_symmetry_1
_geom_angle_site_symmetry_3
_geom_angle
_geom_angle_publ_flag
C2 C1 C6 . . 120.0(3) ?
C2 C1 C7 . . 119.6(4) ?
C6 C1 C7 . . 120.4(4) ?
C1 C2 C3 . . 120.3(3) ?
C1 C2 C10 . . 119.1(3) ?
C3 C2 C10 . . 120.6(3) ?
C2 C3 C4 . . 119.5(3) ?
C2 C3 C8 . . 119.8(3) ?
C4 C3 C8 . . 120.7(3) ?
C5 C4 C3 . . 120.8(3) ?
C5 C4 C18 . . 119.9(4) ?
C3 C4 C18 . . 119.3(4) ?
C4 C5 C6 . . 119.0(3) ?
C4 C5 C9 . . 120.5(4) ?
C6 C5 C9 . . 120.5(4) ?
C1 C6 C5 . . 120.2(3) ?
C1 C6 C26 . . 120.5(4) ?
C5 C6 C26 . . 119.3(4) ?
C1 C7 H7A . . 109.5 ?
C1 C7 H7B . . 109.5 ?
H7A C7 H7B . . 109.5 ?
C1 C7 H7C . . 109.5 ?
H7A C7 H7C . . 109.5 ?
H7B C7 H7C . . 109.5 ?
C3 C8 H8A . . 109.5 ?
C3 C8 H8B . . 109.5 ?
H8A C8 H8B . . 109.5 ?
C3 C8 H8C . . 109.5 ?
H8A C8 H8C . . 109.5 ?
H8B C8 H8C . . 109.5 ?
C5 C9 H9A . . 109.5 ?
C5 C9 H9B . . 109.5 ?
H9A C9 H9B . . 109.5 ?
C5 C9 H9C . . 109.5 ?
H9A C9 H9C . . 109.5 ?
H9B C9 H9C . . 109.5 ?
C2 C10 S1 . . 110.0(2) ?
C2 C10 H10A . . 109.7 ?
S1 C10 H10A . . 109.7 ?
C2 C10 H10B . . 109.7 ?
S1 C10 H10B . . 109.7 ?
H10A C10 H10B . . 108.2 ?
C12 C11 S2 . . 123.6(3) ?
C12 C11 S1 . . 111.3(2) ?
S2 C11 S1 . . 125.1(2) ?
C13 C12 C17 . . 118.1(4) ?
C13 C12 C11 . . 119.9(4) ?
C17 C12 C11 . . 122.0(3) ?
C14 C13 C12 . . 120.4(5) ?
C14 C13 H13 . . 119.8 ?
C12 C13 H13 . . 119.8 ?
C15 C14 C13 . . 120.2(5) ?
C15 C14 H14 . . 119.9 ?
C13 C14 H14 . . 119.9 ?
C16 C15 C14 . . 120.3(5) ?
C16 C15 H15 . . 119.9 ?
C14 C15 H15 . . 119.9 ?
C15 C16 C17 . . 120.5(5) ?
C15 C16 H16 . . 119.7 ?
C17 C16 H16 . . 119.7 ?
C16 C17 C12 . . 120.5(4) ?
C16 C17 H17 . . 119.8 ?
C12 C17 H17 . . 119.8 ?
C4 C18 S3 . . 108.7(2) ?
C4 C18 H18A . . 109.9 ?
S3 C18 H18A . . 109.9 ?
C4 C18 H18B . . 109.9 ?
S3 C18 H18B . . 109.9 ?
H18A C18 H18B . . 108.3 ?
C20 C19 S4 . . 123.4(2) ?
C20 C19 S3 . . 113.1(2) ?
S4 C19 S3 . . 123.4(2) ?
C21 C20 C25 . . 117.9(3) ?
C21 C20 C19 . . 122.4(3) ?
C25 C20 C19 . . 119.7(3) ?
C20 C21 C22 . . 119.6(4) ?
C20 C21 H21 . . 120.2 ?
C22 C21 H21 . . 120.2 ?
C23 C22 C21 . . 121.6(5) ?
C23 C22 H22 . . 119.2 ?
C21 C22 H22 . . 119.2 ?
C22 C23 C24 . . 119.2(5) ?
C22 C23 H23 . . 120.4 ?
C24 C23 H23 . . 120.4 ?
C23 C24 C25 . . 120.8(4) ?
C23 C24 H24 . . 119.6 ?
C25 C24 H24 . . 119.6 ?
C24 C25 C20 . . 120.8(4) ?
C24 C25 H25 . . 119.6 ?
C20 C25 H25 . . 119.6 ?
C6 C26 S5 . . 107.4(2) ?
C6 C26 H26A . . 110.2 ?
S5 C26 H26A . . 110.2 ?
C6 C26 H26B . . 110.2 ?
S5 C26 H26B . . 110.2 ?
H26A C26 H26B . . 108.5 ?
C28 C27 S6 . . 124.0(3) ?
C28 C27 S5 . . 112.0(2) ?
S6 C27 S5 . . 123.9(2) ?
C29 C28 C33 . . 110.1(9) ?
C29 C28 C29A . . 31.6(8) ?
C33 C28 C29A . . 120.6(7) ?
C29 C28 C27 . . 125.4(10) ?
C33 C28 C27 . . 120.9(4) ?
C29A C28 C27 . . 117.2(7) ?
C30 C29 C28 . . 125(2) ?
C30 C29 H29 . . 117.4 ?
C28 C29 H29 . . 117.4 ?
C31 C30 C29 . . 118.7(19) ?
C31 C30 H30 . . 120.6 ?
C29 C30 H30 . . 120.6 ?
C30A C29A C28 . . 116.6(13) ?
C30A C29A H29A . . 121.7 ?
C28 C29A H29A . . 121.7 ?
C29A C30A C31 . . 117.4(12) ?
C29A C30A H30A . . 121.3 ?
C31 C30A H30A . . 121.3 ?
C30 C31 C32 . . 116.3(10) ?
C30 C31 C30A . . 36.5(9) ?
C32 C31 C30A . . 117.8(7) ?
C30 C31 H31 . . 121.8 ?
C32 C31 H31 . . 121.8 ?
C30A C31 H31 . . 108.6 ?
C31 C32 C33 . . 120.9(6) ?
C31 C32 H32 . . 119.6 ?
C33 C32 H32 . . 119.6 ?
C32 C33 C28 . . 121.9(5) ?
C32 C33 H33 . . 119.1 ?
C28 C33 H33 . . 119.1 ?
C11 S1 C10 . . 105.19(17) ?
C19 S3 C18 . . 103.65(16) ?
C27 S5 C26 . . 103.75(18) ?

loop_
_geom_bond_atom_site_label_1
_geom_bond_atom_site_label_2
_geom_bond_site_symmetry_2
_geom_bond_distance
_geom_bond_publ_flag
C1 C2 . 1.389(5) ?
C1 C6 . 1.398(5) ?
C1 C7 . 1.520(5) ?
C2 C3 . 1.393(4) ?
C2 C10 . 1.499(5) ?
C3 C4 . 1.398(5) ?
C3 C8 . 1.512(5) ?
C4 C5 . 1.396(5) ?
C4 C18 . 1.516(5) ?
C5 C6 . 1.403(5) ?
C5 C9 . 1.515(5) ?
C6 C26 . 1.504(5) ?
C7 H7A . 0.9600 ?
C7 H7B . 0.9600 ?
C7 H7C . 0.9600 ?
C8 H8A . 0.9600 ?
C8 H8B . 0.9600 ?
C8 H8C . 0.9600 ?
C9 H9A . 0.9600 ?
C9 H9B . 0.9600 ?
C9 H9C . 0.9600 ?
C10 S1 . 1.810(3) ?
C10 H10A . 0.9700 ?
C10 H10B . 0.9700 ?
C11 C12 . 1.478(5) ?
C11 S2 . 1.631(3) ?
C11 S1 . 1.718(3) ?
C12 C13 . 1.386(5) ?
C12 C17 . 1.392(5) ?
C13 C14 . 1.385(6) ?
C13 H13 . 0.9300 ?
C14 C15 . 1.364(7) ?
C14 H14 . 0.9300 ?
C15 C16 . 1.359(7) ?
C15 H15 . 0.9300 ?
C16 C17 . 1.376(5) ?
C16 H16 . 0.9300 ?
C17 H17 . 0.9300 ?
C18 S3 . 1.810(4) ?
C18 H18A . 0.9700 ?
C18 H18B . 0.9700 ?
C19 C20 . 1.483(5) ?
C19 S4 . 1.632(3) ?
C19 S3 . 1.726(3) ?
C20 C21 . 1.364(5) ?
C20 C25 . 1.383(5) ?
C21 C22 . 1.392(6) ?
C21 H21 . 0.9300 ?
C22 C23 . 1.339(7) ?
C22 H22 . 0.9300 ?
C23 C24 . 1.342(6) ?
C23 H23 . 0.9300 ?
C24 C25 . 1.373(6) ?
C24 H24 . 0.9300 ?
C25 H25 . 0.9300 ?
C26 S5 . 1.812(4) ?
C26 H26A . 0.9700 ?
C26 H26B . 0.9700 ?
C27 C28 . 1.477(5) ?
C27 S6 . 1.620(3) ?
C27 S5 . 1.721(4) ?
C28 C29 . 1.36(2) ?
C28 C33 . 1.365(5) ?
C28 C29A . 1.447(16) ?
C29 C30 . 1.35(3) ?
C29 H29 . 0.9300 ?
C30 C31 . 1.29(2) ?
C30 H30 . 0.9300 ?
C29A C30A . 1.39(2) ?
C29A H29A . 0.9300 ?
C30A C31 . 1.55(2) ?
C30A H30A . 0.9300 ?
C31 C32 . 1.316(8) ?
C31 H31 . 0.9300 ?
C32 C33 . 1.365(7) ?
C32 H32 . 0.9300 ?
C33 H33 . 0.9300 ?

loop_
_geom_torsion_atom_site_label_1
_geom_torsion_atom_site_label_2
_geom_torsion_atom_site_label_3
_geom_torsion_atom_site_label_4
_geom_torsion_site_symmetry_1
_geom_torsion_site_symmetry_2
_geom_torsion_site_symmetry_3
_geom_torsion_site_symmetry_4
_geom_torsion
_geom_torsion_publ_flag
C6 C1 C2 C3 . . . . 3.0(5) ?
C7 C1 C2 C3 . . . . -176.0(3) ?
C6 C1 C2 C10 . . . . -177.1(3) ?
C7 C1 C2 C10 . . . . 3.8(4) ?
C1 C2 C3 C4 . . . . -4.0(5) ?
C10 C2 C3 C4 . . . . 176.2(3) ?
C1 C2 C3 C8 . . . . 175.3(3) ?
C10 C2 C3 C8 . . . . -4.5(5) ?
C2 C3 C4 C5 . . . . 4.1(5) ?
C8 C3 C4 C5 . . . . -175.2(3) ?
C2 C3 C4 C18 . . . . -175.9(3) ?
C8 C3 C4 C18 . . . . 4.8(5) ?
C3 C4 C5 C6 . . . . -3.3(5) ?
C18 C4 C5 C6 . . . . 176.7(3) ?
C3 C4 C5 C9 . . . . 177.0(3) ?
C18 C4 C5 C9 . . . . -3.0(5) ?
C2 C1 C6 C5 . . . . -2.2(5) ?
C7 C1 C6 C5 . . . . 176.8(3) ?
C2 C1 C6 C26 . . . . 177.5(3) ?
C7 C1 C6 C26 . . . . -3.5(5) ?
C4 C5 C6 C1 . . . . 2.4(5) ?
C9 C5 C6 C1 . . . . -177.9(3) ?
C4 C5 C6 C26 . . . . -177.3(3) ?
C9 C5 C6 C26 . . . . 2.4(5) ?
C1 C2 C10 S1 . . . . -90.9(3) ?
C3 C2 C10 S1 . . . . 89.0(3) ?
S2 C11 C12 C13 . . . . 37.9(5) ?
S1 C11 C12 C13 . . . . -141.6(3) ?
S2 C11 C12 C17 . . . . -143.2(3) ?
S1 C11 C12 C17 . . . . 37.3(4) ?
C17 C12 C13 C14 . . . . -2.0(6) ?
C11 C12 C13 C14 . . . . 176.9(4) ?
C12 C13 C14 C15 . . . . 1.9(7) ?
C13 C14 C15 C16 . . . . 0.1(8) ?
C14 C15 C16 C17 . . . . -1.8(7) ?
C15 C16 C17 C12 . . . . 1.7(6) ?
C13 C12 C17 C16 . . . . 0.2(6) ?
C11 C12 C17 C16 . . . . -178.6(3) ?
C5 C4 C18 S3 . . . . 87.6(4) ?
C3 C4 C18 S3 . . . . -92.3(4) ?
S4 C19 C20 C21 . . . . -148.1(4) ?
S3 C19 C20 C21 . . . . 31.2(5) ?
S4 C19 C20 C25 . . . . 30.6(5) ?
S3 C19 C20 C25 . . . . -150.0(3) ?
C25 C20 C21 C22 . . . . 0.3(7) ?
C19 C20 C21 C22 . . . . 179.0(4) ?
C20 C21 C22 C23 . . . . -0.8(9) ?
C21 C22 C23 C24 . . . . 1.1(9) ?
C22 C23 C24 C25 . . . . -0.9(8) ?
C23 C24 C25 C20 . . . . 0.5(7) ?
C21 C20 C25 C24 . . . . -0.1(6) ?
C19 C20 C25 C24 . . . . -178.9(3) ?
C1 C6 C26 S5 . . . . 83.7(4) ?
C5 C6 C26 S5 . . . . -96.6(4) ?
S6 C27 C28 C29 . . . . -174.4(10) ?
S5 C27 C28 C29 . . . . 9.7(11) ?
S6 C27 C28 C33 . . . . 29.1(5) ?
S5 C27 C28 C33 . . . . -146.9(3) ?
S6 C27 C28 C29A . . . . -138.4(8) ?
S5 C27 C28 C29A . . . . 45.7(9) ?
C33 C28 C29 C30 . . . . -14(2) ?
C29A C28 C29 C30 . . . . 102(4) ?
C27 C28 C29 C30 . . . . -172.5(13) ?
C28 C29 C30 C31 . . . . -8(3) ?
C29 C28 C29A C30A . . . . -67(3) ?
C33 C28 C29A C30A . . . . 11.2(16) ?
C27 C28 C29A C30A . . . . 178.8(9) ?
C28 C29A C30A C31 . . . . 6.7(18) ?
C29 C30 C31 C32 . . . . 26(2) ?
C29 C30 C31 C30A . . . . -76(2) ?
C29A C30A C31 C30 . . . . 75(2) ?
C29A C30A C31 C32 . . . . -22.0(16) ?
C30 C31 C32 C33 . . . . -22.3(15) ?
C30A C31 C32 C33 . . . . 18.9(12) ?
C31 C32 C33 C28 . . . . -0.5(9) ?
C29 C28 C33 C32 . . . . 17.4(12) ?
C29A C28 C33 C32 . . . . -15.8(10) ?
C27 C28 C33 C32 . . . . 177.2(4) ?
C12 C11 S1 C10 . . . . -179.9(3) ?
S2 C11 S1 C10 . . . . 0.6(3) ?
C2 C10 S1 C11 . . . . 147.4(3) ?
C20 C19 S3 C18 . . . . -178.0(3) ?
S4 C19 S3 C18 . . . . 1.4(3) ?
C4 C18 S3 C19 . . . . -174.8(3) ?
C28 C27 S5 C26 . . . . 171.9(3) ?
S6 C27 S5 C26 . . . . -4.0(3) ?
C6 C26 S5 C27 . . . . -179.7(3) ?
